data_4003348
loop_
_publ_author_name
'Fang, Wei-Hui'
'Wang, Jian-Fang'
'Zhang, Lei'
'Zhang, Jian'

_publ_section_title
;
 Titanium--Oxo Cluster Based Precise Assembly for Multidimensional
 Materials
;
_journal_issue 7
_journal_name_full 'Chemistry of Materials'
_journal_page_first 2681
_journal_paper_doi 10.1021/acs.chemmater.7b00324
_journal_volume 29
_journal_year 2017
_chemical_formula_sum 'C104 H172 Cu4 I4 N8 O48 P4 Ti12'
_chemical_formula_weight 3762.94
_space_group_IT_number 2
_space_group_name_Hall '-P 1'
_space_group_name_H-M_alt 'P -1'
_symmetry_cell_setting triclinic
_symmetry_space_group_name_H-M 'P -1'
_atom_sites_solution_hydrogens geom
_atom_sites_solution_primary direct
_atom_sites_solution_secondary difmap
_audit_creation_method SHELXL-97
_cell_angle_alpha 98.870(10)
_cell_angle_beta 103.892(8)
_cell_angle_gamma 103.725(8)
_cell_formula_units_Z 2
_cell_length_a 13.527(3)
_cell_length_b 25.847(6)
_cell_length_c 26.657(6)
_cell_measurement_reflns_used 16595
_cell_measurement_temperature 173(2)
_cell_measurement_theta_max 27.5399
_cell_measurement_theta_min 2.4811
_cell_volume 8566(3)
_computing_structure_refinement 'SHELXL-97 (Sheldrick, 1997)'
_computing_structure_solution 'SHELXS-97 (Sheldrick, 1990)'
_diffrn_ambient_temperature 173(2)
_diffrn_detector_area_resol_mean none
_diffrn_measured_fraction_theta_full 0.958
_diffrn_measured_fraction_theta_max 0.958
_diffrn_measurement_device_type mercury
_diffrn_measurement_method CCD_Profile_fitting
_diffrn_radiation_monochromator graphite
_diffrn_radiation_source 'fine-focus sealed tube'
_diffrn_radiation_type MoK\a
_diffrn_radiation_wavelength 0.71073
_diffrn_reflns_av_R_equivalents 0.0424
_diffrn_reflns_av_sigmaI/netI 0.0568
_diffrn_reflns_limit_h_max 15
_diffrn_reflns_limit_h_min -15
_diffrn_reflns_limit_k_max 30
_diffrn_reflns_limit_k_min -30
_diffrn_reflns_limit_l_max 31
_diffrn_reflns_limit_l_min -31
_diffrn_reflns_number 65373
_diffrn_reflns_theta_full 25.00
_diffrn_reflns_theta_max 25.00
_diffrn_reflns_theta_min 2.48
_diffrn_standards_interval_count none
_diffrn_standards_interval_time none
_diffrn_standards_number none
_exptl_absorpt_coefficient_mu 1.836
_exptl_absorpt_correction_T_max 1.0000
_exptl_absorpt_correction_T_min 0.6702
_exptl_absorpt_correction_type multi-scan
_exptl_crystal_colour Yellow
_exptl_crystal_density_diffrn 1.459
_exptl_crystal_density_method 'not measured'
_exptl_crystal_description Prism
_exptl_crystal_F_000 3776
_exptl_crystal_size_max 0.9000
_exptl_crystal_size_mid 0.4000
_exptl_crystal_size_min 0.3000
_platon_squeeze_details ' ?'
_refine_diff_density_max 0.991
_refine_diff_density_min -0.783
_refine_diff_density_rms 0.118
_refine_ls_extinction_method none
_refine_ls_goodness_of_fit_ref 1.080
_refine_ls_hydrogen_treatment mixed
_refine_ls_matrix_type full
_refine_ls_number_parameters 1629
_refine_ls_number_reflns 28876
_refine_ls_number_restraints 31
_refine_ls_restrained_S_all 1.081
_refine_ls_R_factor_all 0.1035
_refine_ls_R_factor_gt 0.0789
_refine_ls_shift/su_max 0.000
_refine_ls_shift/su_mean 0.000
_refine_ls_structure_factor_coef Fsqd
_refine_ls_weighting_details 'calc w=1/[\s^2^(Fo^2^)+(0.0860P)^2^+51.0283P] where P=(Fo^2^+2Fc^2^)/3'
_refine_ls_weighting_scheme calc
_refine_ls_wR_factor_gt 0.2126
_refine_ls_wR_factor_ref 0.2277
_reflns_number_gt 21085
_reflns_number_total 28876
_reflns_threshold_expression >2sigma(I)
_cod_data_source_file cm7b00324_si_002.cif
_cod_data_source_block PTC-35
_cod_depositor_comments
;
The following automatic conversions were performed:

data item '_exptl_absorpt_correction_type' value 'Multi-scan' was
changed to 'multi-scan' in accordance with the
/home/saulius/struct/COD-crude-data/automatic-downloads/DataCite-retrospective/ACS/depositions/lib/dictionaries/cif_core.dic
dictionary named 'cif_core.dic' version 2.4.2 last updated on
2011-04-26.

Automatic conversion script
Id: cif_fix_values 6909 2019-04-08 15:41:33Z antanas 
;
_cod_original_sg_symbol_H-M P-1
_cod_database_code 4003348

loop_
_symmetry_equiv_pos_as_xyz
'x, y, z'
'-x, -y, -z'

loop_
_atom_site_label
_atom_site_type_symbol
_atom_site_fract_x
_atom_site_fract_y
_atom_site_fract_z
_atom_site_U_iso_or_equiv
_atom_site_adp_type
_atom_site_occupancy
_atom_site_symmetry_multiplicity
_atom_site_calc_flag
_atom_site_refinement_flags
Ti9 Ti 0.51685(15) 0.12140(6) 0.54975(6) 0.0535(4) Uani 1 1 d .
Ti10 Ti 1.10039(14) 0.08117(7) 0.08526(6) 0.0542(4) Uani 1 1 d .
Ti11 Ti 0.66289(13) 0.07559(6) 0.49156(6) 0.0507(4) Uani 1 1 d .
Ti12 Ti 0.36642(13) 0.03510(7) 0.45032(6) 0.0512(4) Uani 1 1 d .
Ti13 Ti 1.38313(13) 0.42596(6) 0.42986(6) 0.0518(4) Uani 1 1 d .
Ti14 Ti 0.84650(14) -0.03206(7) 0.03029(7) 0.0541(4) Uani 1 1 d .
Ti15 Ti 1.36135(13) 0.55552(6) 0.50330(7) 0.0573(4) Uani 1 1 d .
Ti16 Ti 1.05295(16) -0.03626(7) 0.10856(7) 0.0589(4) Uani 1 1 d .
Ti17 Ti 1.29231(14) 0.43833(7) 0.52559(7) 0.0607(4) Uani 1 1 d .
Ti18 Ti 0.49027(18) 0.47251(8) 0.08136(8) 0.0739(5) Uani 1 1 d .
Ti19 Ti 0.50100(19) 0.40325(8) -0.05067(8) 0.0761(6) Uani 1 1 d .
Ti20 Ti 0.69082(18) 0.45797(9) 0.05249(9) 0.0801(6) Uani 1 1 d .
Cu5 Cu 0.67207(12) 0.24126(6) 0.29369(5) 0.0704(4) Uani 1 1 d .
Cu6 Cu 0.68309(11) 0.24288(5) 0.19620(5) 0.0698(3) Uani 1 1 d .
Cu7 Cu 0.81434(12) 0.20075(5) 0.25520(5) 0.0705(4) Uani 1 1 d .
Cu8 Cu 0.84358(11) 0.30495(5) 0.28391(5) 0.0699(3) Uani 1 1 d .
I1 I 0.87094(6) 0.24791(3) 0.35772(2) 0.06387(18) Uani 1 1 d .
I2 I 0.65473(6) 0.32939(3) 0.25621(3) 0.06649(19) Uani 1 1 d .
I3 I 0.59984(6) 0.14957(3) 0.22026(3) 0.0779(2) Uani 1 1 d .
I4 I 0.88592(6) 0.26364(3) 0.19449(3) 0.0736(2) Uani 1 1 d .
P P 0.2896(3) 0.42046(13) -0.02254(14) 0.0804(9) Uani 1 1 d .
P21 P 0.5080(2) -0.01725(10) 0.38860(9) 0.0528(5) Uani 1 1 d .
P22 P 1.4619(2) 0.54440(10) 0.40421(10) 0.0609(6) Uani 1 1 d .
P23 P 0.8885(2) 0.08585(10) 0.00107(10) 0.0561(6) Uani 1 1 d .
C1 C 0.9377(11) 0.4183(5) 0.2847(5) 0.087(4) Uani 1 1 d .
H1 H 0.8895 0.4077 0.2501 0.105 Uiso 1 1 calc R
C2 C 0.9989(11) 0.4716(5) 0.3031(6) 0.102(5) Uani 1 1 d .
H2 H 0.9929 0.4963 0.2804 0.122 Uiso 1 1 calc R
C3 C 1.0725(7) 0.4519(4) 0.3808(4) 0.062(2) Uani 1 1 d .
C3BA C 0.8571(13) 0.0484(5) 0.2747(6) 0.098(5) Uani 1 1 d .
H3BA H 0.8365 0.0249 0.2968 0.118 Uiso 1 1 calc R
C4 C 1.0122(7) 0.3990(4) 0.3621(4) 0.057(2) Uani 1 1 d .
H4 H 1.0193 0.3738 0.3842 0.068 Uiso 1 1 calc R
C5 C 1.1547(7) 0.4711(4) 0.4343(4) 0.061(3) Uani 1 1 d .
C6 C 1.4204(11) 0.5663(5) 0.3443(4) 0.081(3) Uani 1 1 d .
C7 C 1.4864(16) 0.5823(8) 0.3154(6) 0.125(6) Uani 1 1 d .
H7 H 1.5580 0.5815 0.3273 0.151 Uiso 1 1 calc R
C8 C 1.455(3) 0.5996(11) 0.2698(9) 0.171(10) Uani 1 1 d U
H8 H 1.5055 0.6133 0.2520 0.205 Uiso 1 1 calc R
C9 C 1.355(3) 0.5970(13) 0.2511(10) 0.184(13) Uani 1 1 d U
H9 H 1.3327 0.6076 0.2186 0.220 Uiso 1 1 calc R
C10 C 1.285(2) 0.5806(9) 0.2748(10) 0.172(11) Uani 1 1 d .
H10 H 1.2124 0.5787 0.2595 0.206 Uiso 1 1 calc R
C11 C 1.3156(14) 0.5648(7) 0.3252(7) 0.126(6) Uani 1 1 d .
H11 H 1.2657 0.5541 0.3441 0.151 Uiso 1 1 calc R
C12 C 1.2818(12) 0.5425(7) 0.6013(6) 0.102(4) Uani 1 1 d .
H12 H 1.3138 0.5825 0.6049 0.122 Uiso 1 1 calc R
C13 C 1.3447(17) 0.5291(9) 0.6501(6) 0.149(8) Uani 1 1 d .
H13A H 1.3211 0.4897 0.6477 0.223 Uiso 1 1 calc R
H13B H 1.3334 0.5487 0.6817 0.223 Uiso 1 1 calc R
H13C H 1.4205 0.5401 0.6524 0.223 Uiso 1 1 calc R
C14 C 1.1676(19) 0.5352(12) 0.5923(11) 0.222(14) Uani 1 1 d .
H14A H 1.1299 0.4961 0.5832 0.332 Uiso 1 1 calc R
H14B H 1.1414 0.5519 0.5631 0.332 Uiso 1 1 calc R
H14C H 1.1551 0.5528 0.6246 0.332 Uiso 1 1 calc R
C15 C 1.116(2) 0.3767(15) 0.5775(14) 0.229(14) Uani 1 1 d DU
H15 H 1.0730 0.4007 0.5882 0.275 Uiso 1 1 calc R
C16 C 1.172(4) 0.359(2) 0.614(2) 0.42(3) Uiso 1 1 d .
H16A H 1.1613 0.3733 0.6485 0.632 Uiso 1 1 d R
H16B H 1.2468 0.3725 0.6162 0.632 Uiso 1 1 d R
H16C H 1.1492 0.3193 0.6061 0.632 Uiso 1 1 d R
C17 C 1.060(4) 0.325(3) 0.545(2) 0.37(3) Uiso 1 1 d .
C18 C 1.2932(11) 0.3236(5) 0.4685(7) 0.099(4) Uani 1 1 d .
H18 H 1.3210 0.3139 0.4378 0.119 Uiso 1 1 calc R
C19 C 1.3571(18) 0.3073(7) 0.5086(10) 0.176(10) Uani 1 1 d .
H19A H 1.3657 0.3307 0.5429 0.263 Uiso 1 1 calc R
H19B H 1.4268 0.3107 0.5026 0.263 Uiso 1 1 calc R
H19C H 1.3237 0.2692 0.5084 0.263 Uiso 1 1 calc R
C20 C 1.1765(13) 0.2958(6) 0.4457(9) 0.159(9) Uani 1 1 d .
H20A H 1.1604 0.2591 0.4529 0.239 Uiso 1 1 calc R
H20B H 1.1560 0.2929 0.4073 0.239 Uiso 1 1 calc R
H20C H 1.1367 0.3171 0.4620 0.239 Uiso 1 1 calc R
C21 C 1.265(2) 0.3621(9) 0.3156(7) 0.194(13) Uani 1 1 d .
H21 H 1.3330 0.3707 0.3061 0.233 Uiso 1 1 calc R
C22 C 1.200(2) 0.3822(13) 0.2836(7) 0.203(12) Uani 1 1 d .
C23 C 1.224(3) 0.3008(17) 0.3031(15) 0.265(16) Uiso 1 1 d .
C24 C 1.2237(15) 0.6328(8) 0.4893(8) 0.137(7) Uani 1 1 d .
H24 H 1.1595 0.6003 0.4765 0.165 Uiso 1 1 calc R
C25 C 1.235(2) 0.6503(11) 0.4427(12) 0.214(14) Uani 1 1 d .
H25A H 1.1864 0.6720 0.4329 0.321 Uiso 1 1 calc R
H25B H 1.2192 0.6184 0.4138 0.321 Uiso 1 1 calc R
H25C H 1.3086 0.6727 0.4492 0.321 Uiso 1 1 calc R
C26 C 1.1999(19) 0.6685(10) 0.5271(10) 0.209(13) Uani 1 1 d .
H26A H 1.2660 0.6966 0.5477 0.313 Uiso 1 1 d R
H26B H 1.1708 0.6479 0.5508 0.313 Uiso 1 1 d R
C27 C 0.6020(9) 0.2866(4) 0.1044(4) 0.067(3) Uani 1 1 d .
H27 H 0.6593 0.3179 0.1236 0.080 Uiso 1 1 calc R
C28 C 0.5352(10) 0.2888(4) 0.0569(4) 0.071(3) Uani 1 1 d .
C29 C 0.4462(17) 0.2023(7) 0.0479(7) 0.161(10) Uani 1 1 d .
H29 H 0.3908 0.1704 0.0280 0.193 Uiso 1 1 calc R
C30 C 0.5089(13) 0.1994(5) 0.0950(5) 0.112(6) Uani 1 1 d .
H30 H 0.4953 0.1665 0.1072 0.134 Uiso 1 1 calc R
C31 C 0.5567(10) 0.3411(4) 0.0366(5) 0.073(3) Uani 1 1 d .
C32 C 0.1666(8) 0.3678(5) -0.0350(6) 0.114(5) Uani 1 1 d GU
C33 C 0.0884(12) 0.3544(7) -0.0833(6) 0.206(9) Uani 1 1 d GU
H33 H 0.0982 0.3741 -0.1099 0.248 Uiso 1 1 calc R
C34 C -0.0040(11) 0.3123(8) -0.0928(7) 0.266(13) Uani 1 1 d GU
H34 H -0.0574 0.3032 -0.1258 0.319 Uiso 1 1 calc R
C35 C -0.0184(12) 0.2835(7) -0.0539(9) 0.251(13) Uani 1 1 d GU
H35 H -0.0816 0.2547 -0.0603 0.302 Uiso 1 1 calc R
C36 C 0.0597(17) 0.2969(8) -0.0055(8) 0.36(3) Uani 1 1 d G
H36 H 0.0499 0.2772 0.0210 0.438 Uiso 1 1 calc R
C37 C 0.1522(14) 0.3390(8) 0.0039(6) 0.31(2) Uani 1 1 d G
H37 H 0.2056 0.3481 0.0370 0.369 Uiso 1 1 calc R
C38 C 0.467(4) 0.268(3) -0.119(3) 0.43(3) Uiso 1 1 d D
H38 H 0.4897 0.2407 -0.0999 0.516 Uiso 1 1 d R
C39 C 0.458(5) 0.283(2) -0.170(2) 0.43(3) Uiso 1 1 d .
H39A H 0.4741 0.3190 -0.1790 0.645 Uiso 1 1 d R
H39B H 0.3979 0.2576 -0.1981 0.645 Uiso 1 1 d R
H39C H 0.5201 0.2695 -0.1659 0.645 Uiso 1 1 d R
C40 C 0.371(4) 0.2872(8) -0.1362(13) 0.31(3) Uani 1 1 d D
H40B H 0.3351 0.3103 -0.1193 0.465 Uiso 1 1 d R
H40C H 0.3258 0.2494 -0.1476 0.465 Uiso 1 1 d R
C41 C 0.392(3) 0.4169(12) 0.1582(12) 0.231(17) Uani 1 1 d .
H41 H 0.4452 0.4275 0.1939 0.277 Uiso 1 1 calc R
C42 C 0.388(3) 0.3663(14) 0.1530(19) 0.35(3) Uani 1 1 d .
H42A H 0.4010 0.3573 0.1880 0.527 Uiso 1 1 calc R
H42B H 0.4426 0.3592 0.1367 0.527 Uiso 1 1 calc R
H42C H 0.3178 0.3437 0.1304 0.527 Uiso 1 1 calc R
C43 C 0.332(5) 0.4424(19) 0.175(2) 0.51(6) Uani 1 1 d .
H43A H 0.2634 0.4331 0.1471 0.761 Uiso 1 1 calc R
H43B H 0.3656 0.4818 0.1823 0.761 Uiso 1 1 calc R
H43C H 0.3196 0.4318 0.2068 0.761 Uiso 1 1 calc R
C44 C 0.7130(15) 0.5110(6) 0.1668(6) 0.114(5) Uani 1 1 d .
H44 H 0.7856 0.5215 0.1619 0.137 Uiso 1 1 calc R
C45 C 0.702(3) 0.5623(9) 0.1869(9) 0.250(18) Uani 1 1 d .
H45A H 0.6940 0.5637 0.2226 0.374 Uiso 1 1 calc R
H45B H 0.6392 0.5679 0.1637 0.374 Uiso 1 1 calc R
H45C H 0.7654 0.5911 0.1884 0.374 Uiso 1 1 calc R
C46 C 0.7229(16) 0.4707(8) 0.2001(6) 0.142(7) Uani 1 1 d .
H46A H 0.7817 0.4877 0.2325 0.214 Uiso 1 1 calc R
H46B H 0.7367 0.4393 0.1804 0.214 Uiso 1 1 calc R
H46C H 0.6566 0.4586 0.2094 0.214 Uiso 1 1 calc R
C47 C 0.912(2) 0.4425(13) 0.1052(15) 0.241(17) Uani 1 1 d .
C48 C 0.906(2) 0.3933(12) 0.1110(16) 0.28(2) Uani 1 1 d .
H48A H 0.9064 0.3707 0.0781 0.423 Uiso 1 1 calc R
H48B H 0.8396 0.3782 0.1194 0.423 Uiso 1 1 calc R
H48C H 0.9665 0.3936 0.1400 0.423 Uiso 1 1 calc R
C49 C 0.997(2) 0.481(2) 0.128(2) 0.47(5) Uani 1 1 d .
H49A H 1.0302 0.4934 0.1018 0.702 Uiso 1 1 calc R
H49B H 1.0455 0.4681 0.1533 0.702 Uiso 1 1 calc R
H49C H 0.9790 0.5115 0.1475 0.702 Uiso 1 1 calc R
C50 C 0.738(2) 0.4105(10) -0.0487(11) 0.173(10) Uani 1 1 d .
C51 C 0.763(3) 0.4414(16) -0.0794(16) 0.291(19) Uani 1 1 d U
H51A H 0.8241 0.4727 -0.0591 0.436 Uiso 1 1 calc R
H51B H 0.7029 0.4545 -0.0948 0.436 Uiso 1 1 calc R
H51C H 0.7822 0.4207 -0.1079 0.436 Uiso 1 1 calc R
C52 C 0.744(3) 0.3550(12) -0.0524(12) 0.242(16) Uani 1 1 d .
H52A H 0.7692 0.3441 -0.0827 0.363 Uiso 1 1 calc R
H52B H 0.6729 0.3304 -0.0572 0.363 Uiso 1 1 calc R
H52C H 0.7928 0.3527 -0.0197 0.363 Uiso 1 1 calc R
C53 C 0.8351(12) 0.0973(6) 0.2789(5) 0.099(5) Uani 1 1 d .
H53 H 0.7964 0.1061 0.3027 0.118 Uiso 1 1 calc R
C55 C 0.9183(8) 0.1188(4) 0.2175(4) 0.058(2) Uani 1 1 d .
H55 H 0.9416 0.1433 0.1967 0.070 Uiso 1 1 calc R
C56 C 0.9394(8) 0.0683(4) 0.2128(4) 0.060(2) Uani 1 1 d .
C57 C 0.9945(8) 0.0528(4) 0.1725(4) 0.059(2) Uani 1 1 d .
C58 C 0.8155(9) 0.1359(4) -0.0013(4) 0.064(3) Uani 1 1 d .
C59 C 0.7558(13) 0.1394(6) -0.0483(6) 0.116(6) Uani 1 1 d .
H59 H 0.7528 0.1154 -0.0797 0.140 Uiso 1 1 calc R
C60 C 0.6975(14) 0.1780(7) -0.0519(7) 0.123(6) Uani 1 1 d .
H60 H 0.6549 0.1798 -0.0851 0.148 Uiso 1 1 calc R
C61 C 0.7037(12) 0.2119(6) -0.0069(7) 0.108(5) Uani 1 1 d .
H61 H 0.6644 0.2379 -0.0084 0.129 Uiso 1 1 calc R
C62 C 0.764(2) 0.2096(9) 0.0391(7) 0.183(12) Uani 1 1 d .
H62 H 0.7675 0.2340 0.0705 0.219 Uiso 1 1 calc R
C63 C 0.8214(16) 0.1717(7) 0.0418(5) 0.138(8) Uani 1 1 d .
H63 H 0.8660 0.1713 0.0752 0.166 Uiso 1 1 calc R
C64 C 1.2096(13) 0.1947(5) 0.1595(6) 0.105(5) Uani 1 1 d .
H64 H 1.1843 0.1841 0.1897 0.126 Uiso 1 1 calc R
C65 C 1.3216(16) 0.2195(7) 0.1804(11) 0.221(15) Uani 1 1 d .
H65A H 1.3592 0.1925 0.1729 0.332 Uiso 1 1 calc R
H65B H 1.3397 0.2331 0.2188 0.332 Uiso 1 1 calc R
H65C H 1.3428 0.2500 0.1638 0.332 Uiso 1 1 calc R
C66 C 1.1488(18) 0.2283(8) 0.1390(10) 0.196(12) Uani 1 1 d .
H66A H 1.1668 0.2626 0.1653 0.294 Uiso 1 1 calc R
H66B H 1.0730 0.2094 0.1311 0.294 Uiso 1 1 calc R
H66C H 1.1643 0.2362 0.1065 0.294 Uiso 1 1 calc R
C67 C 1.2827(10) 0.0451(7) 0.1518(5) 0.104(5) Uani 1 1 d .
H67 H 1.3031 0.0822 0.1441 0.125 Uiso 1 1 calc R
C68 C 1.3002(12) 0.0639(6) 0.2084(5) 0.105(5) Uani 1 1 d .
H68A H 1.2913 0.0324 0.2249 0.158 Uiso 1 1 calc R
H68B H 1.2487 0.0835 0.2140 0.158 Uiso 1 1 calc R
H68C H 1.3724 0.0884 0.2243 0.158 Uiso 1 1 calc R
C69 C 1.3428(12) 0.0240(11) 0.1272(7) 0.191(13) Uani 1 1 d .
H69A H 1.4174 0.0453 0.1432 0.286 Uiso 1 1 calc R
H69B H 1.3211 0.0250 0.0896 0.286 Uiso 1 1 calc R
H69C H 1.3344 -0.0139 0.1305 0.286 Uiso 1 1 calc R
C70 C 1.151(3) -0.0887(9) 0.2029(8) 0.194(12) Uani 1 1 d DU
H70 H 1.2230 -0.0612 0.2173 0.233 Uiso 1 1 calc R
C71 C 1.098(3) -0.0750(18) 0.2415(12) 0.35(3) Uani 1 1 d DU
H71A H 1.0256 -0.0997 0.2308 0.520 Uiso 1 1 calc R
H71B H 1.0950 -0.0373 0.2439 0.520 Uiso 1 1 calc R
H71C H 1.1369 -0.0789 0.2762 0.520 Uiso 1 1 calc R
C72 C 1.175(3) -0.1348(14) 0.1888(13) 0.247(15) Uiso 1 1 d .
H72A H 1.1881 -0.1518 0.2193 0.370 Uiso 1 1 calc R
H72B H 1.2394 -0.1267 0.1770 0.370 Uiso 1 1 calc R
H72C H 1.1161 -0.1598 0.1599 0.370 Uiso 1 1 calc R
C73 C 0.8485(19) -0.1346(7) 0.0785(9) 0.143(7) Uani 1 1 d .
H73 H 0.9160 -0.1390 0.1004 0.171 Uiso 1 1 calc R
C74 C 0.807(2) -0.1329(11) 0.1234(12) 0.219(14) Uani 1 1 d .
H74A H 0.7395 -0.1615 0.1143 0.328 Uiso 1 1 calc R
H74B H 0.7956 -0.0971 0.1331 0.328 Uiso 1 1 calc R
H74C H 0.8580 -0.1388 0.1534 0.328 Uiso 1 1 calc R
C75 C 0.844(2) -0.1746(7) 0.0399(13) 0.242(16) Uani 1 1 d .
H75A H 0.8451 -0.2070 0.0546 0.363 Uiso 1 1 d R
H75B H 0.9070 -0.1638 0.0275 0.363 Uiso 1 1 d R
C76 C 0.6428(13) -0.0248(9) 0.0560(8) 0.137(7) Uani 1 1 d .
H76 H 0.6285 -0.0024 0.0291 0.165 Uiso 1 1 calc R
C77 C 0.549(2) -0.0600(12) 0.0515(18) 0.33(3) Uani 1 1 d .
H77A H 0.5608 -0.0866 0.0732 0.495 Uiso 1 1 calc R
H77B H 0.5156 -0.0792 0.0143 0.495 Uiso 1 1 calc R
H77C H 0.5032 -0.0401 0.0637 0.495 Uiso 1 1 calc R
C78 C 0.677(2) 0.0120(12) 0.1070(10) 0.218(13) Uani 1 1 d .
H78A H 0.6152 0.0199 0.1160 0.326 Uiso 1 1 calc R
H78B H 0.7266 0.0460 0.1061 0.326 Uiso 1 1 calc R
H78C H 0.7125 -0.0049 0.1337 0.326 Uiso 1 1 calc R
C79 C 0.5420(12) 0.2773(6) 0.3609(6) 0.106(5) Uani 1 1 d .
H79 H 0.5353 0.3030 0.3393 0.127 Uiso 1 1 calc R
C80 C 0.5029(13) 0.2801(6) 0.4038(6) 0.111(6) Uani 1 1 d .
H80 H 0.4702 0.3079 0.4113 0.133 Uiso 1 1 calc R
C81 C 0.5577(8) 0.2066(4) 0.4233(4) 0.062(2) Uani 1 1 d .
C82 C 0.5978(8) 0.2042(4) 0.3812(4) 0.058(2) Uani 1 1 d .
H82 H 0.6325 0.1769 0.3747 0.069 Uiso 1 1 calc R
C83 C 0.5691(7) 0.1676(4) 0.4594(4) 0.053(2) Uani 1 1 d .
C84 C 0.5430(12) 0.0115(5) 0.2964(5) 0.090(4) Uani 1 1 d .
H84 H 0.5568 0.0485 0.3140 0.108 Uiso 1 1 calc R
C85 C 0.5497(13) -0.0002(6) 0.2462(5) 0.100(4) Uani 1 1 d .
H85 H 0.5679 0.0290 0.2293 0.120 Uiso 1 1 calc R
C86 C 0.5321(15) -0.0503(7) 0.2201(6) 0.116(5) Uani 1 1 d .
H86 H 0.5426 -0.0566 0.1860 0.139 Uiso 1 1 calc R
C87 C 0.499(2) -0.0925(8) 0.2414(7) 0.188(12) Uani 1 1 d .
H87 H 0.4775 -0.1290 0.2209 0.225 Uiso 1 1 calc R
C88 C 0.4978(18) -0.0820(6) 0.2947(6) 0.144(8) Uani 1 1 d .
H88 H 0.4837 -0.1113 0.3119 0.173 Uiso 1 1 calc R
C90 C 0.230(3) 0.0583(14) 0.3523(9) 0.211(15) Uani 1 1 d .
C92 C 0.2754(11) 0.1024(5) 0.5267(6) 0.092(4) Uani 1 1 d .
H92 H 0.3100 0.1194 0.5652 0.110 Uiso 1 1 calc R
C93 C 0.2528(14) 0.1502(7) 0.5084(8) 0.132(6) Uani 1 1 d .
H93A H 0.2284 0.1417 0.4696 0.198 Uiso 1 1 calc R
H93B H 0.3174 0.1811 0.5210 0.198 Uiso 1 1 calc R
H93C H 0.1972 0.1598 0.5225 0.198 Uiso 1 1 calc R
C94 C 0.2013(19) 0.0565(10) 0.5308(13) 0.231(16) Uani 1 1 d .
H94A H 0.1480 0.0681 0.5454 0.347 Uiso 1 1 calc R
H94B H 0.2376 0.0369 0.5544 0.347 Uiso 1 1 calc R
H94C H 0.1662 0.0323 0.4957 0.347 Uiso 1 1 calc R
C95 C 0.513(2) 0.2300(6) 0.6226(9) 0.192(13) Uani 1 1 d .
H95 H 0.4357 0.2264 0.6094 0.231 Uiso 1 1 calc R
C96 C 0.554(2) 0.2722(12) 0.6062(12) 0.219(12) Uiso 1 1 d .
H96A H 0.5202 0.3007 0.6139 0.329 Uiso 1 1 calc R
H96B H 0.5432 0.2619 0.5679 0.329 Uiso 1 1 calc R
H96C H 0.6307 0.2860 0.6244 0.329 Uiso 1 1 calc R
C97 C 0.527(4) 0.2307(11) 0.6790(9) 0.31(3) Uani 1 1 d .
H97A H 0.5851 0.2157 0.6925 0.471 Uiso 1 1 calc R
H97B H 0.4608 0.2085 0.6833 0.471 Uiso 1 1 calc R
H97C H 0.5425 0.2684 0.6988 0.471 Uiso 1 1 calc R
C98 C 0.7623(11) 0.1599(5) 0.5987(5) 0.090(4) Uani 1 1 d .
H98 H 0.8147 0.1428 0.5874 0.109 Uiso 1 1 calc R
C99 C 0.8036(14) 0.2150(6) 0.5921(7) 0.127(6) Uani 1 1 d .
H99A H 0.7500 0.2346 0.5922 0.191 Uiso 1 1 calc R
H99B H 0.8208 0.2131 0.5583 0.191 Uiso 1 1 calc R
H99C H 0.8680 0.2343 0.6212 0.191 Uiso 1 1 calc R
C100 C 0.768(2) 0.1448(10) 0.6467(8) 0.27(2) Uani 1 1 d .
H10A H 0.6986 0.1386 0.6532 0.398 Uiso 1 1 calc R
H10B H 0.8207 0.1740 0.6752 0.398 Uiso 1 1 calc R
H10C H 0.7899 0.1111 0.6456 0.398 Uiso 1 1 calc R
C101 C 0.8571(11) 0.1284(7) 0.4565(7) 0.105(5) Uani 1 1 d .
H101 H 0.8151 0.1483 0.4346 0.125 Uiso 1 1 calc R
C102 C 0.9535(19) 0.1688(11) 0.4932(11) 0.245(17) Uani 1 1 d .
H10D H 0.9856 0.1522 0.5212 0.367 Uiso 1 1 calc R
H10E H 0.9346 0.2005 0.5091 0.367 Uiso 1 1 calc R
H10F H 1.0045 0.1805 0.4736 0.367 Uiso 1 1 calc R
C103 C 0.879(2) 0.0894(12) 0.4225(10) 0.233(16) Uani 1 1 d .
H10G H 0.9551 0.0996 0.4259 0.349 Uiso 1 1 calc R
H10H H 0.8388 0.0871 0.3859 0.349 Uiso 1 1 calc R
H10I H 0.8580 0.0538 0.4316 0.349 Uiso 1 1 calc R
C104 C 0.5166(9) -0.0291(4) 0.3218(4) 0.062(2) Uani 1 1 d .
N1 N 0.5880(7) 0.2418(3) 0.1238(3) 0.067(2) Uani 1 1 d .
N2 N 0.5908(8) 0.2382(4) 0.3484(4) 0.076(3) Uani 1 1 d .
N3 N 0.9430(7) 0.3812(3) 0.3133(3) 0.066(2) Uani 1 1 d .
N4 N 0.8653(7) 0.1330(3) 0.2513(3) 0.067(2) Uani 1 1 d .
N5 N 0.5090(9) 0.2451(5) 0.4352(4) 0.093(3) Uani 1 1 d .
N6 N 0.4570(12) 0.2468(5) 0.0273(4) 0.127(5) Uani 1 1 d .
N7 N 0.9084(9) 0.0322(4) 0.2391(4) 0.083(3) Uani 1 1 d .
N8 N 1.0670(8) 0.4900(4) 0.3519(4) 0.084(3) Uani 1 1 d .
O0AA O 0.3651(5) 0.0912(3) 0.5124(3) 0.0590(16) Uani 1 1 d .
O1AA O 1.3729(4) 0.4793(2) 0.4845(2) 0.0495(14) Uani 1 1 d .
O3 O 0.3085(5) -0.0253(2) 0.4684(2) 0.0546(14) Uani 1 1 d .
O4 O 0.5247(6) 0.1710(2) 0.4952(3) 0.0601(16) Uani 1 1 d .
O5 O 0.9899(5) 0.0090(2) 0.0631(2) 0.0551(15) Uani 1 1 d .
O6 O 0.5121(5) 0.0637(2) 0.4901(2) 0.0484(13) Uani 1 1 d .
O7 O 0.6688(5) 0.1292(2) 0.5574(2) 0.0584(15) Uani 1 1 d .
O8 O 0.8355(5) -0.0710(3) -0.0314(2) 0.0589(15) Uani 1 1 d .
O9 O 0.4145(5) 0.0051(3) 0.3908(2) 0.0610(16) Uani 1 1 d .
O10 O 0.9041(6) -0.0798(3) 0.0770(3) 0.0627(16) Uani 1 1 d .
O11A O 1.1589(5) 0.4358(3) 0.4627(3) 0.0649(17) Uani 1 1 d .
O12 O 0.9923(5) 0.1105(3) 0.0446(2) 0.0594(16) Uani 1 1 d .
O13 O 0.7937(5) 0.1028(3) 0.4872(3) 0.0655(18) Uani 1 1 d .
O14 O 1.1704(6) 0.0311(3) 0.1231(3) 0.0654(17) Uani 1 1 d .
O15 O 1.0273(6) 0.0885(3) 0.1495(3) 0.0624(16) Uani 1 1 d .
O16 O 0.6265(5) 0.1377(3) 0.4513(3) 0.0582(16) Uani 1 1 d .
O17 O 0.6124(5) 0.0241(3) 0.4226(3) 0.0613(16) Uani 1 1 d .
O18 O 1.4146(6) 0.4829(3) 0.3908(3) 0.0648(17) Uani 1 1 d .
O19 O 1.3124(5) 0.3815(2) 0.4749(3) 0.0621(16) Uani 1 1 d .
O20 O 1.1887(6) 0.1457(3) 0.1221(3) 0.0703(18) Uani 1 1 d .
O21 O 1.0040(6) 0.0048(3) 0.1670(2) 0.0646(17) Uani 1 1 d .
O22 O 1.3003(5) 0.5153(3) 0.5532(3) 0.0674(18) Uani 1 1 d .
O23 O 0.8202(5) 0.0346(3) 0.0111(3) 0.0600(16) Uani 1 1 d .
O24 O 0.5185(7) 0.1786(3) 0.5958(3) 0.074(2) Uani 1 1 d .
O25 O 0.5388(6) 0.4498(3) 0.0230(3) 0.0727(19) Uani 1 1 d .
O26 O 1.5820(6) 0.5606(3) 0.4197(3) 0.0719(19) Uani 1 1 d .
O27 O 1.4913(5) 0.5863(2) 0.5548(3) 0.0587(16) Uani 1 1 d .
O28 O 1.1040(6) -0.0713(3) 0.1561(3) 0.074(2) Uani 1 1 d .
O30 O 0.4913(6) -0.0730(3) 0.4029(3) 0.0672(18) Uani 1 1 d .
O31 O 1.4199(5) 0.5722(2) 0.4456(3) 0.0644(17) Uani 1 1 d .
O32 O 0.3524(6) 0.3973(3) -0.0553(3) 0.080(2) Uani 1 1 d .
O33 O 0.4964(7) 0.3399(3) -0.0073(3) 0.084(2) Uani 1 1 d .
O34 O 0.9045(6) 0.0740(3) -0.0536(3) 0.0694(18) Uani 1 1 d .
O35 O 1.2134(5) 0.5180(3) 0.4453(3) 0.074(2) Uani 1 1 d .
O36 O 0.2592(7) 0.4690(3) -0.0420(4) 0.090(2) Uani 1 1 d .
O37 O 0.4851(7) 0.5408(3) 0.0865(3) 0.080(2) Uani 1 1 d .
O38 O 0.7224(7) -0.0469(4) 0.0461(4) 0.089(2) Uani 1 1 d .
O39 O 0.3452(7) 0.4347(3) 0.0361(3) 0.084(2) Uani 1 1 d .
O40 O 0.2699(7) 0.0561(4) 0.4054(3) 0.083(2) Uani 1 1 d .
O41 O 0.6491(7) 0.4857(3) 0.1141(3) 0.083(2) Uani 1 1 d .
O42 O 1.3084(6) 0.6119(3) 0.5119(3) 0.082(2) Uani 1 1 d .
O43 O 1.2923(6) 0.3793(3) 0.3709(3) 0.083(2) Uani 1 1 d .
O46 O 1.2041(6) 0.4011(4) 0.5551(3) 0.086(2) Uani 1 1 d D
O49 O 0.6358(7) 0.3794(3) 0.0659(3) 0.082(2) Uani 1 1 d .
O53 O 0.4608(9) 0.4464(4) 0.1359(4) 0.112(3) Uani 1 1 d .
O54 O 0.6633(7) 0.4211(3) -0.0220(4) 0.089(2) Uani 1 1 d .
O55 O 0.4765(9) 0.3492(4) -0.1055(3) 0.106(3) Uani 1 1 d .
O56 O 0.8201(7) 0.4546(4) 0.0823(4) 0.104(3) Uani 1 1 d .
C91 C 0.304(3) 0.1199(16) 0.3550(14) 0.236(15) Uiso 1 1 d .
C105 C 0.153(4) 0.077(2) 0.342(2) 0.33(2) Uiso 1 1 d .

loop_
_atom_site_aniso_label
_atom_site_aniso_U_11
_atom_site_aniso_U_22
_atom_site_aniso_U_33
_atom_site_aniso_U_23
_atom_site_aniso_U_13
_atom_site_aniso_U_12
Ti9 0.0746(11) 0.0465(8) 0.0524(9) 0.0202(7) 0.0306(8) 0.0233(8)
Ti10 0.0632(10) 0.0505(9) 0.0486(9) 0.0037(7) 0.0154(8) 0.0212(8)
Ti11 0.0540(9) 0.0515(8) 0.0560(9) 0.0231(7) 0.0239(7) 0.0173(7)
Ti12 0.0584(10) 0.0542(9) 0.0531(9) 0.0251(7) 0.0214(7) 0.0253(7)
Ti13 0.0509(9) 0.0411(8) 0.0545(9) -0.0025(7) 0.0075(7) 0.0130(7)
Ti14 0.0623(10) 0.0524(9) 0.0539(9) 0.0102(7) 0.0237(8) 0.0222(8)
Ti15 0.0502(9) 0.0420(8) 0.0728(11) -0.0039(7) 0.0130(8) 0.0160(7)
Ti16 0.0818(12) 0.0600(10) 0.0488(9) 0.0156(7) 0.0236(8) 0.0392(9)
Ti17 0.0529(10) 0.0579(10) 0.0678(11) 0.0090(8) 0.0200(8) 0.0101(8)
Ti18 0.0983(15) 0.0732(12) 0.0607(11) 0.0383(10) 0.0231(10) 0.0292(11)
Ti19 0.1053(16) 0.0714(12) 0.0614(11) 0.0335(10) 0.0223(11) 0.0337(11)
Ti20 0.0851(14) 0.0780(13) 0.0856(14) 0.0436(11) 0.0159(11) 0.0313(11)
Cu5 0.0870(9) 0.0777(8) 0.0717(8) 0.0388(7) 0.0430(7) 0.0359(7)
Cu6 0.0841(9) 0.0626(7) 0.0577(7) 0.0244(6) 0.0092(6) 0.0165(6)
Cu7 0.0956(10) 0.0635(7) 0.0698(8) 0.0190(6) 0.0347(7) 0.0414(7)
Cu8 0.0807(9) 0.0515(6) 0.0639(7) 0.0078(5) 0.0128(6) 0.0048(6)
I1 0.0718(4) 0.0701(4) 0.0500(3) 0.0165(3) 0.0138(3) 0.0225(3)
I2 0.0842(5) 0.0572(4) 0.0720(4) 0.0279(3) 0.0268(4) 0.0332(3)
I3 0.0765(5) 0.0515(4) 0.0912(5) 0.0277(3) 0.0050(4) 0.0031(3)
I4 0.0878(5) 0.0794(5) 0.0644(4) 0.0209(3) 0.0398(4) 0.0230(4)
P 0.087(2) 0.0727(18) 0.084(2) 0.0422(16) 0.0169(17) 0.0184(16)
P21 0.0695(16) 0.0534(13) 0.0464(12) 0.0211(10) 0.0262(11) 0.0216(11)
P22 0.0635(16) 0.0540(13) 0.0565(14) 0.0094(11) 0.0067(12) 0.0134(11)
P23 0.0697(16) 0.0530(13) 0.0565(13) 0.0115(10) 0.0225(12) 0.0338(12)
C1 0.100(9) 0.074(7) 0.076(7) 0.030(6) 0.015(7) 0.004(6)
C2 0.096(10) 0.081(8) 0.094(9) 0.036(7) -0.003(8) -0.016(7)
C3 0.042(5) 0.052(5) 0.086(7) 0.011(5) 0.012(5) 0.013(4)
C3BA 0.164(13) 0.077(8) 0.118(10) 0.060(8) 0.098(10) 0.072(9)
C4 0.043(5) 0.057(5) 0.066(6) 0.004(4) 0.013(4) 0.014(4)
C5 0.042(5) 0.051(5) 0.084(7) -0.001(5) 0.010(5) 0.019(4)
C6 0.103(9) 0.065(7) 0.056(6) 0.014(5) 0.003(6) 0.006(6)
C7 0.146(15) 0.154(16) 0.096(11) 0.061(11) 0.044(11) 0.049(12)
C8 0.25(3) 0.19(2) 0.114(17) 0.075(17) 0.074(18) 0.08(2)
C9 0.25(3) 0.19(2) 0.104(15) 0.084(16) 0.024(19) 0.04(3)
C10 0.18(2) 0.137(17) 0.16(2) 0.052(15) -0.049(17) 0.052(16)
C11 0.116(13) 0.117(12) 0.118(12) 0.055(10) -0.008(10) 0.009(10)
C12 0.107(11) 0.121(11) 0.098(10) 0.001(8) 0.059(9) 0.055(9)
C13 0.21(2) 0.185(19) 0.073(9) -0.008(11) 0.061(12) 0.094(16)
C14 0.18(2) 0.31(4) 0.25(3) 0.04(3) 0.15(2) 0.14(2)
C15 0.229(14) 0.229(14) 0.229(14) 0.051(3) 0.066(4) 0.065(4)
C18 0.089(9) 0.050(6) 0.144(13) 0.016(7) 0.013(8) 0.017(6)
C19 0.19(2) 0.080(11) 0.24(3) 0.065(14) 0.008(18) 0.042(12)
C20 0.108(13) 0.063(9) 0.24(2) 0.004(11) -0.004(14) -0.016(8)
C21 0.27(3) 0.148(17) 0.094(12) -0.058(12) -0.065(15) 0.105(19)
C22 0.26(3) 0.31(4) 0.066(10) 0.053(16) 0.036(14) 0.14(3)
C24 0.130(14) 0.119(13) 0.156(16) -0.011(12) 0.006(12) 0.086(12)
C25 0.28(3) 0.22(3) 0.25(3) 0.15(3) 0.11(3) 0.17(3)
C26 0.18(2) 0.20(2) 0.23(3) -0.06(2) 0.017(19) 0.14(2)
C27 0.086(7) 0.060(6) 0.063(6) 0.028(5) 0.021(5) 0.029(5)
C28 0.090(8) 0.064(6) 0.061(6) 0.028(5) 0.011(6) 0.026(6)
C29 0.20(2) 0.085(10) 0.111(12) 0.029(9) -0.066(13) -0.011(11)
C30 0.144(13) 0.067(7) 0.085(9) 0.043(7) -0.024(8) -0.001(8)
C31 0.094(8) 0.060(6) 0.068(7) 0.027(5) 0.020(6) 0.025(6)
C32 0.075(8) 0.120(11) 0.158(13) 0.086(10) 0.019(8) 0.025(7)
C33 0.126(13) 0.224(17) 0.208(17) 0.102(15) -0.012(11) -0.035(13)
C34 0.144(15) 0.26(3) 0.33(4) 0.12(2) 0.025(18) -0.051(16)
C35 0.131(15) 0.25(3) 0.33(4) 0.13(2) 0.032(18) -0.040(16)
C36 0.28(4) 0.33(5) 0.32(5) 0.22(4) -0.05(4) -0.15(4)
C37 0.21(3) 0.28(4) 0.36(5) 0.23(4) 0.00(3) -0.08(3)
C40 0.69(8) 0.076(13) 0.24(3) 0.036(16) 0.25(5) 0.14(3)
C41 0.43(5) 0.19(2) 0.24(3) 0.15(2) 0.27(3) 0.16(3)
C42 0.34(5) 0.22(3) 0.62(9) 0.28(5) 0.25(6) 0.09(3)
C43 0.89(13) 0.32(6) 0.70(11) 0.29(7) 0.72(11) 0.29(7)
C44 0.151(14) 0.090(9) 0.082(9) 0.040(8) -0.012(9) 0.031(9)
C45 0.40(5) 0.121(17) 0.119(17) -0.022(13) -0.07(2) 0.06(2)
C46 0.182(18) 0.157(16) 0.090(10) 0.071(11) 0.005(11) 0.058(14)
C47 0.123(19) 0.18(3) 0.37(5) 0.11(3) -0.05(2) 0.053(18)
C48 0.18(3) 0.19(3) 0.50(6) 0.20(4) 0.04(3) 0.08(2)
C49 0.11(2) 0.40(7) 0.77(12) 0.22(7) -0.10(4) 0.01(3)
C50 0.21(2) 0.17(2) 0.25(3) 0.11(2) 0.15(2) 0.121(19)
C51 0.291(19) 0.291(19) 0.291(19) 0.065(4) 0.084(6) 0.083(6)
C52 0.34(4) 0.24(3) 0.26(3) 0.06(3) 0.16(3) 0.20(3)
C53 0.150(13) 0.108(10) 0.103(9) 0.055(8) 0.092(10) 0.081(10)
C55 0.082(7) 0.051(5) 0.052(5) 0.011(4) 0.025(5) 0.032(5)
C56 0.076(7) 0.064(6) 0.050(5) 0.011(4) 0.020(5) 0.035(5)
C57 0.071(6) 0.061(6) 0.047(5) 0.008(4) 0.018(5) 0.024(5)
C58 0.082(7) 0.062(6) 0.061(6) 0.011(5) 0.031(5) 0.041(5)
C59 0.158(14) 0.107(11) 0.085(9) -0.004(8) 0.001(9) 0.090(11)
C60 0.147(14) 0.142(14) 0.104(11) 0.031(10) 0.013(10) 0.106(12)
C61 0.116(12) 0.100(10) 0.128(13) 0.023(9) 0.033(10) 0.074(9)
C62 0.28(3) 0.22(2) 0.090(11) -0.014(12) 0.020(14) 0.20(2)
C63 0.23(2) 0.148(14) 0.061(7) 0.010(8) 0.005(10) 0.143(15)
C64 0.116(11) 0.067(8) 0.109(11) -0.019(7) 0.030(9) 0.011(8)
C65 0.138(17) 0.092(12) 0.32(3) -0.108(17) -0.022(19) 0.020(12)
C66 0.165(19) 0.100(13) 0.27(3) -0.044(15) -0.025(18) 0.074(13)
C67 0.070(8) 0.168(15) 0.072(8) 0.007(8) 0.000(6) 0.061(9)
C68 0.108(11) 0.125(12) 0.062(7) 0.009(7) 0.012(7) 0.014(9)
C69 0.055(9) 0.33(3) 0.127(14) -0.079(17) 0.012(9) 0.037(13)
C70 0.37(4) 0.141(17) 0.118(15) 0.075(14) 0.072(19) 0.14(2)
C71 0.58(8) 0.49(6) 0.22(3) 0.25(4) 0.22(4) 0.39(6)
C73 0.21(2) 0.088(11) 0.175(18) 0.072(12) 0.103(17) 0.048(12)
C74 0.21(3) 0.22(3) 0.33(4) 0.20(3) 0.15(3) 0.09(2)
C75 0.28(3) 0.045(9) 0.38(4) -0.002(16) 0.16(3) -0.011(14)
C76 0.087(11) 0.178(18) 0.145(15) -0.012(13) 0.063(11) 0.034(11)
C77 0.12(2) 0.21(3) 0.64(8) -0.03(4) 0.20(3) 0.004(19)
C78 0.22(3) 0.24(3) 0.20(3) -0.04(2) 0.11(2) 0.08(2)
C79 0.126(12) 0.126(11) 0.143(13) 0.099(10) 0.086(10) 0.089(10)
C80 0.178(15) 0.108(10) 0.142(12) 0.090(10) 0.122(12) 0.101(11)
C81 0.077(7) 0.069(6) 0.065(6) 0.039(5) 0.038(5) 0.035(5)
C82 0.068(6) 0.057(5) 0.065(6) 0.032(4) 0.027(5) 0.029(5)
C83 0.058(6) 0.055(5) 0.057(5) 0.027(4) 0.022(4) 0.023(4)
C84 0.158(13) 0.057(6) 0.066(7) 0.024(5) 0.045(8) 0.031(7)
C85 0.157(14) 0.086(9) 0.072(8) 0.042(7) 0.050(8) 0.030(9)
C86 0.184(17) 0.105(11) 0.083(9) 0.027(8) 0.081(11) 0.041(11)
C87 0.41(4) 0.101(12) 0.089(11) 0.032(10) 0.115(18) 0.082(18)
C88 0.31(3) 0.068(8) 0.088(10) 0.026(7) 0.113(14) 0.047(12)
C90 0.27(3) 0.29(4) 0.110(15) 0.058(19) -0.002(17) 0.19(3)
C92 0.092(9) 0.088(8) 0.128(11) 0.036(8) 0.067(8) 0.044(7)
C93 0.141(14) 0.126(13) 0.186(18) 0.064(13) 0.075(13) 0.099(12)
C94 0.19(2) 0.20(2) 0.44(5) 0.16(3) 0.25(3) 0.10(2)
C95 0.37(4) 0.058(9) 0.18(2) 0.003(10) 0.18(2) 0.031(14)
C97 0.70(8) 0.18(2) 0.14(2) 0.028(18) 0.22(4) 0.19(4)
C98 0.090(9) 0.086(8) 0.075(8) 0.021(6) 0.003(7) 0.007(7)
C99 0.131(13) 0.074(9) 0.144(14) 0.023(9) 0.015(11) -0.006(9)
C100 0.30(3) 0.22(3) 0.116(15) 0.084(17) -0.104(19) -0.10(2)
C101 0.079(9) 0.113(11) 0.141(13) 0.063(10) 0.047(9) 0.027(8)
C102 0.18(2) 0.22(3) 0.27(3) -0.03(2) 0.14(2) -0.09(2)
C103 0.26(3) 0.27(3) 0.18(2) -0.01(2) 0.17(2) 0.01(3)
C104 0.089(7) 0.058(5) 0.053(5) 0.023(4) 0.037(5) 0.023(5)
N1 0.086(6) 0.051(4) 0.065(5) 0.021(4) 0.015(4) 0.022(4)
N2 0.086(6) 0.090(6) 0.093(7) 0.058(6) 0.051(5) 0.051(5)
N3 0.064(5) 0.061(5) 0.065(5) 0.010(4) 0.015(4) 0.007(4)
N4 0.092(6) 0.067(5) 0.059(5) 0.021(4) 0.033(5) 0.041(5)
N5 0.125(9) 0.112(8) 0.103(8) 0.067(7) 0.079(7) 0.071(7)
N6 0.171(12) 0.076(7) 0.081(7) 0.038(6) -0.045(8) 0.006(7)
N7 0.129(9) 0.081(6) 0.070(6) 0.029(5) 0.049(6) 0.059(6)
N8 0.068(6) 0.061(5) 0.107(8) 0.027(5) 0.004(5) 0.003(4)
O0AA 0.063(4) 0.060(4) 0.069(4) 0.023(3) 0.033(3) 0.027(3)
O1AA 0.044(3) 0.037(3) 0.062(4) 0.001(3) 0.015(3) 0.009(2)
O3 0.060(4) 0.058(4) 0.057(3) 0.025(3) 0.024(3) 0.023(3)
O4 0.082(5) 0.051(3) 0.066(4) 0.029(3) 0.036(4) 0.027(3)
O5 0.064(4) 0.058(4) 0.047(3) 0.011(3) 0.014(3) 0.025(3)
O6 0.061(4) 0.045(3) 0.048(3) 0.016(2) 0.026(3) 0.018(3)
O7 0.071(4) 0.053(3) 0.051(3) 0.018(3) 0.014(3) 0.017(3)
O8 0.065(4) 0.055(4) 0.058(4) 0.003(3) 0.024(3) 0.019(3)
O9 0.066(4) 0.072(4) 0.055(4) 0.021(3) 0.024(3) 0.027(3)
O10 0.081(5) 0.055(4) 0.060(4) 0.019(3) 0.026(3) 0.025(3)
O11A 0.050(4) 0.059(4) 0.074(4) 0.007(3) 0.007(3) 0.009(3)
O12 0.066(4) 0.056(4) 0.058(4) 0.010(3) 0.015(3) 0.027(3)
O13 0.055(4) 0.076(4) 0.080(5) 0.042(4) 0.032(3) 0.017(3)
O14 0.073(4) 0.072(4) 0.057(4) 0.011(3) 0.016(3) 0.037(4)
O15 0.079(5) 0.059(4) 0.055(4) 0.007(3) 0.026(3) 0.028(3)
O16 0.065(4) 0.063(4) 0.064(4) 0.033(3) 0.033(3) 0.026(3)
O17 0.069(4) 0.065(4) 0.065(4) 0.021(3) 0.036(3) 0.027(3)
O18 0.075(5) 0.055(4) 0.058(4) 0.005(3) 0.015(3) 0.018(3)
O19 0.063(4) 0.038(3) 0.078(4) 0.007(3) 0.016(3) 0.010(3)
O20 0.080(5) 0.049(4) 0.070(4) -0.004(3) 0.017(4) 0.012(3)
O21 0.093(5) 0.066(4) 0.052(4) 0.017(3) 0.032(3) 0.041(4)
O22 0.064(4) 0.065(4) 0.075(4) -0.001(3) 0.031(4) 0.022(3)
O23 0.061(4) 0.057(4) 0.066(4) 0.008(3) 0.022(3) 0.025(3)
O24 0.113(6) 0.055(4) 0.068(4) 0.013(3) 0.046(4) 0.029(4)
O25 0.086(5) 0.078(5) 0.062(4) 0.037(4) 0.014(4) 0.031(4)
O26 0.068(5) 0.076(5) 0.069(4) 0.012(4) 0.023(4) 0.015(4)
O27 0.058(4) 0.043(3) 0.068(4) -0.004(3) 0.015(3) 0.016(3)
O28 0.103(6) 0.078(5) 0.054(4) 0.023(3) 0.022(4) 0.046(4)
O30 0.094(5) 0.064(4) 0.063(4) 0.034(3) 0.036(4) 0.032(4)
O31 0.071(4) 0.046(3) 0.070(4) 0.007(3) 0.011(3) 0.021(3)
O32 0.084(5) 0.083(5) 0.072(5) 0.036(4) 0.008(4) 0.023(4)
O33 0.113(6) 0.077(5) 0.065(5) 0.035(4) 0.011(4) 0.037(5)
O34 0.089(5) 0.066(4) 0.063(4) 0.006(3) 0.026(4) 0.041(4)
O35 0.058(4) 0.048(4) 0.095(5) -0.001(3) -0.002(4) 0.014(3)
O36 0.092(6) 0.081(5) 0.101(6) 0.050(5) 0.016(5) 0.029(4)
O37 0.115(6) 0.078(5) 0.064(4) 0.035(4) 0.029(4) 0.041(5)
O38 0.078(5) 0.099(6) 0.117(7) 0.040(5) 0.055(5) 0.042(5)
O39 0.099(6) 0.081(5) 0.078(5) 0.040(4) 0.024(4) 0.022(4)
O40 0.095(6) 0.110(6) 0.072(5) 0.042(4) 0.027(4) 0.065(5)
O41 0.096(6) 0.074(5) 0.068(5) 0.029(4) 0.001(4) 0.019(4)
O42 0.068(5) 0.061(4) 0.101(6) -0.015(4) 0.000(4) 0.034(4)
O43 0.078(5) 0.069(5) 0.062(4) -0.016(4) -0.002(4) -0.009(4)
O46 0.067(5) 0.101(6) 0.090(6) 0.030(5) 0.034(4) 0.008(4)
O49 0.102(6) 0.075(5) 0.076(5) 0.045(4) 0.013(5) 0.034(5)
O53 0.142(9) 0.108(7) 0.086(6) 0.058(6) 0.029(6) 0.016(6)
O54 0.111(7) 0.086(5) 0.097(6) 0.046(5) 0.044(5) 0.046(5)
O55 0.187(10) 0.076(5) 0.063(5) 0.031(4) 0.030(6) 0.047(6)
O56 0.084(6) 0.097(6) 0.141(8) 0.064(6) 0.014(6) 0.039(5)

loop_
_atom_type_symbol
_atom_type_description
_atom_type_scat_dispersion_real
_atom_type_scat_dispersion_imag
_atom_type_scat_source
C C 0.0033 0.0016 'International Tables Vol C Tables 4.2.6.8 and 6.1.1.4'
H H 0.0000 0.0000 'International Tables Vol C Tables 4.2.6.8 and 6.1.1.4'
N N 0.0061 0.0033 'International Tables Vol C Tables 4.2.6.8 and 6.1.1.4'
O O 0.0106 0.0060 'International Tables Vol C Tables 4.2.6.8 and 6.1.1.4'
P P 0.1023 0.0942 'International Tables Vol C Tables 4.2.6.8 and 6.1.1.4'
Ti Ti 0.2776 0.4457 'International Tables Vol C Tables 4.2.6.8 and 6.1.1.4'
Cu Cu 0.3201 1.2651 'International Tables Vol C Tables 4.2.6.8 and 6.1.1.4'
I I -0.4742 1.8119 'International Tables Vol C Tables 4.2.6.8 and 6.1.1.4'

loop_
_geom_angle_atom_site_label_1
_geom_angle_atom_site_label_2
_geom_angle_atom_site_label_3
_geom_angle
_geom_angle_site_symmetry_1
_geom_angle_site_symmetry_3
O24 Ti9 O30 94.8(3) . 2_656
O24 Ti9 O0AA 101.9(3) . .
O30 Ti9 O0AA 91.9(3) 2_656 .
O24 Ti9 O7 103.6(3) . .
O30 Ti9 O7 93.4(3) 2_656 .
O0AA Ti9 O7 153.3(3) . .
O24 Ti9 O6 171.6(3) . .
O30 Ti9 O6 93.5(3) 2_656 .
O0AA Ti9 O6 76.3(3) . .
O7 Ti9 O6 77.3(3) . .
O24 Ti9 O4 87.9(3) . .
O30 Ti9 O4 177.3(3) 2_656 .
O0AA Ti9 O4 87.2(3) . .
O7 Ti9 O4 86.3(3) . .
O6 Ti9 O4 83.8(2) . .
O24 Ti9 Ti12 140.9(3) . .
O30 Ti9 Ti12 95.1(2) 2_656 .
O0AA Ti9 Ti12 40.03(19) . .
O7 Ti9 Ti12 113.41(19) . .
O6 Ti9 Ti12 36.30(18) . .
O4 Ti9 Ti12 82.6(2) . .
O24 Ti9 Ti11 141.4(3) . .
O30 Ti9 Ti11 98.2(2) 2_656 .
O0AA Ti9 Ti11 113.8(2) . .
O7 Ti9 Ti11 39.60(19) . .
O6 Ti9 Ti11 38.05(18) . .
O4 Ti9 Ti11 79.85(18) . .
Ti12 Ti9 Ti11 73.82(6) . .
O20 Ti10 O8 98.1(3) . 2_755
O20 Ti10 O12 96.0(3) . .
O8 Ti10 O12 94.9(3) 2_755 .
O20 Ti10 O5 163.6(3) . .
O8 Ti10 O5 97.7(3) 2_755 .
O12 Ti10 O5 87.2(3) . .
O20 Ti10 O14 99.9(3) . .
O8 Ti10 O14 91.4(3) 2_755 .
O12 Ti10 O14 162.0(3) . .
O5 Ti10 O14 75.2(3) . .
O20 Ti10 O15 83.7(3) . .
O8 Ti10 O15 176.5(3) 2_755 .
O12 Ti10 O15 88.0(3) . .
O5 Ti10 O15 80.4(3) . .
O14 Ti10 O15 85.3(3) . .
O20 Ti10 Ti16 133.3(3) . .
O8 Ti10 Ti16 100.5(2) 2_755 .
O12 Ti10 Ti16 124.4(2) . .
O5 Ti10 Ti16 38.07(18) . .
O14 Ti10 Ti16 37.7(2) . .
O15 Ti10 Ti16 76.18(18) . .
O13 Ti11 O3 97.9(3) . 2_656
O13 Ti11 O17 95.3(3) . .
O3 Ti11 O17 96.1(3) 2_656 .
O13 Ti11 O6 164.3(3) . .
O3 Ti11 O6 97.2(3) 2_656 .
O17 Ti11 O6 87.3(3) . .
O13 Ti11 O7 99.5(3) . .
O3 Ti11 O7 90.9(3) 2_656 .
O17 Ti11 O7 162.7(3) . .
O6 Ti11 O7 76.0(3) . .
O13 Ti11 O16 84.4(3) . .
O3 Ti11 O16 174.7(3) 2_656 .
O17 Ti11 O16 88.4(3) . .
O6 Ti11 O16 80.2(2) . .
O7 Ti11 O16 84.0(2) . .
O13 Ti11 Ti9 134.2(3) . .
O3 Ti11 Ti9 98.8(2) 2_656 .
O17 Ti11 Ti9 124.7(2) . .
O6 Ti11 Ti9 38.13(17) . .
O7 Ti11 Ti9 38.21(19) . .
O16 Ti11 Ti9 76.31(17) . .
O3 Ti12 O40 112.0(4) . .
O3 Ti12 O6 110.0(3) . .
O40 Ti12 O6 137.6(4) . .
O3 Ti12 O9 101.0(3) . .
O40 Ti12 O9 90.2(3) . .
O6 Ti12 O9 87.4(3) . .
O3 Ti12 O0AA 99.3(3) . .
O40 Ti12 O0AA 91.2(3) . .
O6 Ti12 O0AA 76.3(3) . .
O9 Ti12 O0AA 157.4(3) . .
O3 Ti12 Ti9 110.3(2) . .
O40 Ti12 Ti9 117.7(3) . .
O6 Ti12 Ti9 38.12(17) . .
O9 Ti12 Ti9 123.3(2) . .
O0AA Ti12 Ti9 38.29(19) . .
O27 Ti13 O43 112.1(3) 2_866 .
O27 Ti13 O1AA 111.7(3) 2_866 .
O43 Ti13 O1AA 135.7(3) . .
O27 Ti13 O18 98.2(3) 2_866 .
O43 Ti13 O18 91.5(3) . .
O1AA Ti13 O18 88.9(3) . .
O27 Ti13 O19 100.3(3) 2_866 .
O43 Ti13 O19 90.0(3) . .
O1AA Ti13 O19 75.7(3) . .
O18 Ti13 O19 159.3(3) . .
O27 Ti13 Ti17 113.5(2) 2_866 .
O43 Ti13 Ti17 114.6(3) . .
O1AA Ti13 Ti17 37.82(18) . .
O18 Ti13 Ti17 124.3(2) . .
O19 Ti13 Ti17 38.15(18) . .
O27 Ti13 Ti15 22.15(19) 2_866 2_866
O43 Ti13 Ti15 134.3(3) . 2_866
O1AA Ti13 Ti15 89.75(18) . 2_866
O18 Ti13 Ti15 95.1(2) . 2_866
O19 Ti13 Ti15 98.6(2) . 2_866
Ti17 Ti13 Ti15 98.49(7) . 2_866
O8 Ti14 O38 111.6(4) . .
O8 Ti14 O5 109.4(3) . .
O38 Ti14 O5 138.8(4) . .
O8 Ti14 O23 101.2(3) . .
O38 Ti14 O23 89.0(3) . .
O5 Ti14 O23 87.7(3) . .
O8 Ti14 O10 98.9(3) . .
O38 Ti14 O10 92.3(3) . .
O5 Ti14 O10 76.7(3) . .
O23 Ti14 O10 157.8(3) . .
O8 Ti14 Ti16 107.2(2) . .
O38 Ti14 Ti16 121.0(3) . .
O5 Ti14 Ti16 38.36(19) . .
O23 Ti14 Ti16 124.6(2) . .
O10 Ti14 Ti16 38.4(2) . .
O42 Ti15 O27 97.9(3) . .
O42 Ti15 O31 97.8(4) . .
O27 Ti15 O31 93.5(3) . .
O42 Ti15 O1AA 162.1(3) . .
O27 Ti15 O1AA 98.5(3) . .
O31 Ti15 O1AA 88.3(3) . .
O42 Ti15 O22 98.0(4) . .
O27 Ti15 O22 91.5(3) . .
O31 Ti15 O22 162.7(3) . .
O1AA Ti15 O22 74.6(3) . .
O42 Ti15 O35 83.6(3) . .
O27 Ti15 O35 178.2(3) . .
O31 Ti15 O35 87.4(3) . .
O1AA Ti15 O35 79.9(2) . .
O22 Ti15 O35 87.2(3) . .
O42 Ti15 Ti17 131.1(3) . .
O27 Ti15 Ti17 101.6(2) . .
O31 Ti15 Ti17 124.91(19) . .
O1AA Ti15 Ti17 37.47(17) . .
O22 Ti15 Ti17 37.74(18) . .
O35 Ti15 Ti17 76.6(2) . .
O42 Ti15 Ti13 117.7(2) . 2_866
O27 Ti15 Ti13 21.01(18) . 2_866
O31 Ti15 Ti13 83.9(2) . 2_866
O1AA Ti15 Ti13 79.52(17) . 2_866
O22 Ti15 Ti13 95.1(2) . 2_866
O35 Ti15 Ti13 157.9(2) . 2_866
Ti17 Ti15 Ti13 91.81(6) . 2_866
O28 Ti16 O34 94.1(3) . 2_755
O28 Ti16 O10 103.8(3) . .
O34 Ti16 O10 91.8(3) 2_755 .
O28 Ti16 O14 102.7(3) . .
O34 Ti16 O14 94.0(3) 2_755 .
O10 Ti16 O14 152.3(3) . .
O28 Ti16 O5 171.9(3) . .
O34 Ti16 O5 94.0(3) 2_755 .
O10 Ti16 O5 76.2(3) . .
O14 Ti16 O5 76.5(3) . .
O28 Ti16 O21 86.9(3) . .
O34 Ti16 O21 178.8(3) 2_755 .
O10 Ti16 O21 87.4(3) . .
O14 Ti16 O21 86.4(3) . .
O5 Ti16 O21 85.0(3) . .
O28 Ti16 Ti14 143.5(3) . .
O34 Ti16 Ti14 92.9(2) 2_755 .
O10 Ti16 Ti14 40.13(19) . .
O14 Ti16 Ti14 112.5(2) . .
O5 Ti16 Ti14 36.04(19) . .
O21 Ti16 Ti14 85.9(2) . .
O28 Ti16 Ti10 139.5(3) . .
O34 Ti16 Ti10 100.0(2) 2_755 .
O10 Ti16 Ti10 113.4(2) . .
O14 Ti16 Ti10 38.91(19) . .
O5 Ti16 Ti10 38.08(19) . .
O21 Ti16 Ti10 79.62(19) . .
Ti14 Ti16 Ti10 73.75(6) . .
O46 Ti17 O26 93.4(4) . 2_866
O46 Ti17 O19 103.2(4) . .
O26 Ti17 O19 92.5(3) 2_866 .
O46 Ti17 O1AA 171.9(3) . .
O26 Ti17 O1AA 94.7(3) 2_866 .
O19 Ti17 O1AA 76.0(3) . .
O46 Ti17 O22 103.6(4) . .
O26 Ti17 O22 94.2(3) 2_866 .
O19 Ti17 O22 151.9(3) . .
O1AA Ti17 O22 76.2(3) . .
O46 Ti17 O11A 88.7(3) . .
O26 Ti17 O11A 176.9(3) 2_866 .
O19 Ti17 O11A 84.8(3) . .
O1AA Ti17 O11A 83.2(3) . .
O22 Ti17 O11A 87.5(3) . .
O46 Ti17 Ti13 141.7(3) . .
O26 Ti17 Ti13 97.9(2) 2_866 .
O19 Ti17 Ti13 40.1(2) . .
O1AA Ti17 Ti13 36.18(16) . .
O22 Ti17 Ti13 111.9(2) . .
O11A Ti17 Ti13 79.1(2) . .
O46 Ti17 Ti15 139.8(3) . .
O26 Ti17 Ti15 101.2(2) 2_866 .
O19 Ti17 Ti15 113.3(2) . .
O1AA Ti17 Ti15 38.31(16) . .
O22 Ti17 Ti15 38.6(2) . .
O11A Ti17 Ti15 78.6(2) . .
Ti13 Ti17 Ti15 73.30(6) . .
O37 Ti18 O53 111.5(4) . .
O37 Ti18 O25 110.8(3) . .
O53 Ti18 O25 137.4(4) . .
O37 Ti18 O39 99.2(4) . .
O53 Ti18 O39 90.9(4) . .
O25 Ti18 O39 87.6(3) . .
O37 Ti18 O41 100.0(4) . .
O53 Ti18 O41 91.5(4) . .
O25 Ti18 O41 76.2(3) . .
O39 Ti18 O41 158.3(4) . .
O37 Ti18 Ti20 111.4(3) . .
O53 Ti18 Ti20 117.8(4) . .
O25 Ti18 Ti20 37.8(2) . .
O39 Ti18 Ti20 123.5(3) . .
O41 Ti18 Ti20 38.4(2) . .
O55 Ti19 O37 97.0(4) . 2_665
O55 Ti19 O32 96.5(5) . .
O37 Ti19 O32 93.8(4) 2_665 .
O55 Ti19 O25 164.5(3) . .
O37 Ti19 O25 97.7(3) 2_665 .
O32 Ti19 O25 87.5(3) . .
O55 Ti19 O54 100.0(5) . .
O37 Ti19 O54 90.8(4) 2_665 .
O32 Ti19 O54 162.2(4) . .
O25 Ti19 O54 74.8(3) . .
O55 Ti19 O33 83.7(3) . .
O37 Ti19 O33 176.1(4) 2_665 .
O32 Ti19 O33 90.0(3) . .
O25 Ti19 O33 81.3(3) . .
O54 Ti19 O33 85.3(3) . .
O55 Ti19 Ti20 134.1(4) . .
O37 Ti19 Ti20 99.7(3) 2_665 .
O32 Ti19 Ti20 124.4(3) . .
O25 Ti19 Ti20 37.4(2) . .
O54 Ti19 Ti20 37.8(3) . .
O33 Ti19 Ti20 77.1(2) . .
O56 Ti20 O36 93.7(4) . 2_665
O56 Ti20 O41 101.8(4) . .
O36 Ti20 O41 91.5(4) 2_665 .
O56 Ti20 O25 170.1(4) . .
O36 Ti20 O25 96.1(3) 2_665 .
O41 Ti20 O25 76.7(3) . .
O56 Ti20 O54 102.6(5) . .
O36 Ti20 O54 95.1(4) 2_665 .
O41 Ti20 O54 154.2(4) . .
O25 Ti20 O54 77.8(4) . .
O56 Ti20 O49 86.4(4) . .
O36 Ti20 O49 178.4(4) 2_665 .
O41 Ti20 O49 86.9(3) . .
O25 Ti20 O49 83.8(3) . .
O54 Ti20 O49 86.4(3) . .
O56 Ti20 Ti18 140.8(4) . .
O36 Ti20 Ti18 96.7(3) 2_665 .
O41 Ti20 Ti18 40.5(2) . .
O25 Ti20 Ti18 36.3(2) . .
O54 Ti20 Ti18 113.8(3) . .
O49 Ti20 Ti18 82.2(3) . .
O56 Ti20 Ti19 139.8(4) . .
O36 Ti20 Ti19 101.9(3) 2_665 .
O41 Ti20 Ti19 114.5(3) . .
O25 Ti20 Ti19 38.5(2) . .
O54 Ti20 Ti19 39.7(3) . .
O49 Ti20 Ti19 79.0(2) . .
Ti18 Ti20 Ti19 74.11(8) . .
N2 Cu5 Cu8 136.8(3) . .
N2 Cu5 I3 110.8(3) . .
Cu8 Cu5 I3 111.74(6) . .
N2 Cu5 Cu6 151.8(3) . .
Cu8 Cu5 Cu6 62.96(5) . .
I3 Cu5 Cu6 60.27(5) . .
N2 Cu5 I2 106.1(2) . .
Cu8 Cu5 I2 62.57(5) . .
I3 Cu5 I2 113.86(6) . .
Cu6 Cu5 I2 61.24(4) . .
N2 Cu5 Cu7 144.4(2) . .
Cu8 Cu5 Cu7 58.13(5) . .
I3 Cu5 Cu7 61.57(5) . .
Cu6 Cu5 Cu7 58.63(5) . .
I2 Cu5 Cu7 108.54(5) . .
N2 Cu5 I1 99.2(3) . .
Cu8 Cu5 I1 58.86(5) . .
I3 Cu5 I1 109.89(5) . .
Cu6 Cu5 I1 109.01(6) . .
I2 Cu5 I1 115.91(6) . .
Cu7 Cu5 I1 57.88(5) . .
N1 Cu6 Cu7 149.5(2) . .
N1 Cu6 Cu5 139.6(3) . .
Cu7 Cu6 Cu5 62.21(5) . .
N1 Cu6 I3 106.2(2) . .
Cu7 Cu6 I3 62.64(5) . .
Cu5 Cu6 I3 59.73(5) . .
N1 Cu6 I4 109.9(3) . .
Cu7 Cu6 I4 59.83(5) . .
Cu5 Cu6 I4 110.06(6) . .
I3 Cu6 I4 116.80(6) . .
N1 Cu6 I2 100.3(2) . .
Cu7 Cu6 I2 110.18(6) . .
Cu5 Cu6 I2 59.69(5) . .
I3 Cu6 I2 112.06(6) . .
I4 Cu6 I2 110.24(5) . .
N1 Cu6 Cu8 146.0(2) . .
Cu7 Cu6 Cu8 57.64(5) . .
Cu5 Cu6 Cu8 57.76(5) . .
I3 Cu6 Cu8 107.09(5) . .
I4 Cu6 Cu8 59.83(5) . .
I2 Cu6 Cu8 60.30(5) . .
N4 Cu7 Cu8 152.8(3) . .
N4 Cu7 Cu6 139.9(3) . .
Cu8 Cu7 Cu6 63.32(5) . .
N4 Cu7 I4 111.8(2) . .
Cu8 Cu7 I4 62.13(5) . .
Cu6 Cu7 I4 61.04(5) . .
N4 Cu7 I1 105.6(2) . .
Cu8 Cu7 I1 60.46(4) . .
Cu6 Cu7 I1 112.93(6) . .
I4 Cu7 I1 115.16(6) . .
N4 Cu7 Cu5 138.9(3) . .
Cu8 Cu7 Cu5 58.56(5) . .
Cu6 Cu7 Cu5 59.16(5) . .
I4 Cu7 Cu5 108.60(5) . .
I1 Cu7 Cu5 61.88(5) . .
N4 Cu7 I3 97.9(3) . .
Cu8 Cu7 I3 108.71(6) . .
Cu6 Cu7 I3 59.07(5) . .
I4 Cu7 I3 114.69(6) . .
I1 Cu7 I3 109.97(5) . .
Cu5 Cu7 I3 57.64(5) . .
N3 Cu8 Cu7 149.8(3) . .
N3 Cu8 Cu5 141.0(3) . .
Cu7 Cu8 Cu5 63.31(5) . .
N3 Cu8 I1 108.5(3) . .
Cu7 Cu8 I1 61.05(5) . .
Cu5 Cu8 I1 63.71(5) . .
N3 Cu8 I4 107.2(3) . .
Cu7 Cu8 I4 60.00(4) . .
Cu5 Cu8 I4 110.66(6) . .
I1 Cu8 I4 113.83(6) . .
N3 Cu8 I2 99.5(3) . .
Cu7 Cu8 I2 110.42(6) . .
Cu5 Cu8 I2 59.79(5) . .
I1 Cu8 I2 117.76(6) . .
I4 Cu8 I2 108.62(5) . .
N3 Cu8 Cu6 141.4(3) . .
Cu7 Cu8 Cu6 59.05(5) . .
Cu5 Cu8 Cu6 59.28(5) . .
I1 Cu8 Cu6 109.93(5) . .
I4 Cu8 Cu6 59.00(5) . .
I2 Cu8 Cu6 59.18(5) . .
Cu8 I1 Cu7 58.49(4) . .
Cu8 I1 Cu5 57.42(4) . .
Cu7 I1 Cu5 60.24(4) . .
Cu5 I2 Cu6 59.07(4) . .
Cu5 I2 Cu8 57.65(4) . .
Cu6 I2 Cu8 60.52(4) . .
Cu5 I3 Cu6 60.00(4) . .
Cu5 I3 Cu7 60.79(4) . .
Cu6 I3 Cu7 58.29(4) . .
Cu7 I4 Cu6 59.13(4) . .
Cu7 I4 Cu8 57.87(4) . .
Cu6 I4 Cu8 61.17(4) . .
O39 P O32 112.8(5) . .
O39 P O36 112.1(5) . .
O32 P O36 110.7(5) . .
O39 P C32 108.3(6) . .
O32 P C32 106.3(6) . .
O36 P C32 106.2(5) . .
O9 P21 O17 110.8(4) . .
O9 P21 O30 110.9(4) . .
O17 P21 O30 113.1(4) . .
O9 P21 C104 109.7(4) . .
O17 P21 C104 106.8(4) . .
O30 P21 C104 105.3(4) . .
O26 P22 O18 111.7(4) . .
O26 P22 O31 112.5(4) . .
O18 P22 O31 111.6(4) . .
O26 P22 C6 106.1(6) . .
O18 P22 C6 106.1(5) . .
O31 P22 C6 108.4(5) . .
O12 P23 O34 112.7(4) . .
O12 P23 O23 112.2(4) . .
O34 P23 O23 110.3(4) . .
O12 P23 C58 108.0(4) . .
O34 P23 C58 105.0(4) . .
O23 P23 C58 108.2(4) . .
N3 C1 C2 122.6(12) . .
N8 C2 C1 122.4(12) . .
N8 C3 C4 122.5(10) . .
N8 C3 C5 115.5(9) . .
C4 C3 C5 122.0(9) . .
C53 C3BA N7 121.4(10) . .
N3 C4 C3 122.1(10) . .
O35 C5 O11A 126.6(10) . .
O35 C5 C3 117.3(10) . .
O11A C5 C3 116.1(8) . .
C7 C6 C11 118.0(14) . .
C7 C6 P22 122.9(12) . .
C11 C6 P22 119.0(11) . .
C6 C7 C8 123(2) . .
C9 C8 C7 119(3) . .
C10 C9 C8 123(3) . .
C9 C10 C11 120(2) . .
C6 C11 C10 117.0(19) . .
C14 C12 O22 109.4(14) . .
C14 C12 C13 119.6(17) . .
O22 C12 C13 110.9(10) . .
C16 C15 C17 96(4) . .
C16 C15 O46 98(3) . .
C17 C15 O46 107(3) . .
C15 C16 C17 44(3) . .
C15 C17 C16 40(3) . .
C19 C18 O19 114.9(13) . .
C19 C18 C20 122.3(16) . .
O19 C18 C20 109.7(11) . .
C22 C21 O43 121.8(19) . .
C22 C21 C23 110(2) . .
O43 C21 C23 106(2) . .
C26 C24 C25 117(2) . .
C26 C24 O42 113.1(17) . .
C25 C24 O42 111.5(18) . .
N1 C27 C28 121.8(10) . .
N6 C28 C27 122.7(10) . .
N6 C28 C31 118.1(9) . .
C27 C28 C31 119.1(10) . .
N6 C29 C30 124.8(14) . .
N1 C30 C29 120.5(11) . .
O33 C31 O49 128.6(10) . .
O33 C31 C28 116.2(10) . .
O49 C31 C28 115.1(9) . .
C33 C32 C37 120.0 . .
C33 C32 P 121.0(8) . .
C37 C32 P 119.0(8) . .
C34 C33 C32 120.0 . .
C33 C34 C35 120.0 . .
C36 C35 C34 120.0 . .
C37 C36 C35 120.0 . .
C36 C37 C32 120.0 . .
C39 C38 C40 68(3) . .
C38 C39 C40 57(2) . .
C38 C40 C39 55(3) . .
C38 C40 O55 76(4) . .
C39 C40 O55 77(3) . .
C43 C41 C42 130(4) . .
C43 C41 O53 114(3) . .
C42 C41 O53 115(3) . .
C45 C44 O41 114.9(14) . .
C45 C44 C46 121.4(18) . .
O41 C44 C46 111.8(13) . .
C49 C47 C48 121(3) . .
C49 C47 O56 120(3) . .
C48 C47 O56 118(3) . .
C51 C50 O54 118(2) . .
C51 C50 C52 126(3) . .
O54 C50 C52 112(2) . .
N4 C53 C3BA 122.7(10) . .
N4 C55 C56 120.1(9) . .
N7 C56 C55 123.7(9) . .
N7 C56 C57 117.7(9) . .
C55 C56 C57 118.5(9) . .
O15 C57 O21 127.7(9) . .
O15 C57 C56 116.6(9) . .
O21 C57 C56 115.7(9) . .
C63 C58 C59 117.8(10) . .
C63 C58 P23 122.4(9) . .
C59 C58 P23 119.8(8) . .
C58 C59 C60 121.5(13) . .
C61 C60 C59 118.3(14) . .
C62 C61 C60 120.7(12) . .
C61 C62 C63 120.3(14) . .
C58 C63 C62 121.4(13) . .
O20 C64 C66 111.2(14) . .
O20 C64 C65 110.1(13) . .
C66 C64 C65 116.2(17) . .
C69 C67 C68 128.9(14) . .
C69 C67 O14 116.3(12) . .
C68 C67 O14 111.0(11) . .
C72 C70 C71 129(3) . .
C72 C70 O28 110(2) . .
C71 C70 O28 106(2) . .
C75 C73 C74 134(2) . .
C75 C73 O10 116.6(17) . .
C74 C73 O10 109.8(17) . .
C77 C76 O38 117(2) . .
C77 C76 C78 108(2) . .
O38 C76 C78 112.0(17) . .
C80 C79 N2 121.5(10) . .
N5 C80 C79 122.1(11) . .
N5 C81 C82 121.4(8) . .
N5 C81 C83 117.8(8) . .
C82 C81 C83 120.8(8) . .
N2 C82 C81 123.1(9) . .
O4 C83 O16 127.9(8) . .
O4 C83 C81 116.2(8) . .
O16 C83 C81 115.7(8) . .
C85 C84 C104 120.6(11) . .
C86 C85 C84 122.4(12) . .
C85 C86 C87 120.2(13) . .
C86 C87 C88 118.8(16) . .
C104 C88 C87 119.9(13) . .
C105 C90 O40 116(3) . .
C105 C90 C91 86(3) . .
O40 C90 C91 98(2) . .
C94 C92 O0AA 114.5(12) . .
C94 C92 C93 126.6(16) . .
O0AA C92 C93 111.2(11) . .
C96 C95 O24 116(2) . .
C96 C95 C97 123(2) . .
O24 C95 C97 109.9(18) . .
C100 C98 O7 114.1(13) . .
C100 C98 C99 125.6(16) . .
O7 C98 C99 112.6(11) . .
C103 C101 O13 110.4(15) . .
C103 C101 C102 113.2(19) . .
O13 C101 C102 108.7(15) . .
C84 C104 C88 117.5(10) . .
C84 C104 P21 123.6(8) . .
C88 C104 P21 118.9(8) . .
C30 N1 C27 116.4(9) . .
C30 N1 Cu6 123.7(7) . .
C27 N1 Cu6 119.8(7) . .
C82 N2 C79 115.2(9) . .
C82 N2 Cu5 121.6(7) . .
C79 N2 Cu5 122.1(7) . .
C1 N3 C4 115.6(9) . .
C1 N3 Cu8 119.3(8) . .
C4 N3 Cu8 124.9(7) . .
C53 N4 C55 117.0(9) . .
C53 N4 Cu7 119.0(7) . .
C55 N4 Cu7 123.6(7) . .
C80 N5 C81 116.7(9) . .
C28 N6 C29 113.7(10) . .
C56 N7 C3BA 115.0(9) . .
C2 N8 C3 114.8(10) . .
C92 O0AA Ti9 129.7(8) . .
C92 O0AA Ti12 128.5(8) . .
Ti9 O0AA Ti12 101.7(3) . .
Ti13 O1AA Ti17 106.0(3) . .
Ti13 O1AA Ti15 144.4(4) . .
Ti17 O1AA Ti15 104.2(3) . .
Ti12 O3 Ti11 144.0(4) . 2_656
C83 O4 Ti9 126.9(6) . .
Ti14 O5 Ti16 105.6(3) . .
Ti14 O5 Ti10 148.7(3) . .
Ti16 O5 Ti10 103.9(3) . .
Ti12 O6 Ti11 148.0(3) . .
Ti12 O6 Ti9 105.6(3) . .
Ti11 O6 Ti9 103.8(3) . .
C98 O7 Ti9 131.7(8) . .
C98 O7 Ti11 125.9(8) . .
Ti9 O7 Ti11 102.2(3) . .
Ti14 O8 Ti10 146.1(4) . 2_755
P21 O9 Ti12 132.6(4) . .
C73 O10 Ti16 131.6(10) . .
C73 O10 Ti14 126.4(11) . .
Ti16 O10 Ti14 101.5(3) . .
C5 O11A Ti17 125.6(6) . .
P23 O12 Ti10 135.0(4) . .
C101 O13 Ti11 146.0(8) . .
C67 O14 Ti16 131.8(9) . .
C67 O14 Ti10 124.7(9) . .
Ti16 O14 Ti10 103.4(3) . .
C57 O15 Ti10 128.2(6) . .
C83 O16 Ti11 128.7(6) . .
P21 O17 Ti11 136.8(4) . .
P22 O18 Ti13 136.7(4) . .
C18 O19 Ti17 134.0(8) . .
C18 O19 Ti13 124.1(8) . .
Ti17 O19 Ti13 101.8(3) . .
C64 O20 Ti10 149.6(9) . .
C57 O21 Ti16 127.6(6) . .
C12 O22 Ti17 132.1(8) . .
C12 O22 Ti15 123.9(8) . .
Ti17 O22 Ti15 103.7(3) . .
P23 O23 Ti14 134.4(4) . .
C95 O24 Ti9 166.8(11) . .
Ti18 O25 Ti20 105.9(3) . .
Ti18 O25 Ti19 146.8(4) . .
Ti20 O25 Ti19 104.0(4) . .
P22 O26 Ti17 143.3(5) . 2_866
Ti13 O27 Ti15 136.8(3) 2_866 .
C70 O28 Ti16 167.7(11) . .
P21 O30 Ti9 154.6(5) . 2_656
P22 O31 Ti15 139.0(4) . .
P O32 Ti19 138.0(5) . .
C31 O33 Ti19 128.2(8) . .
P23 O34 Ti16 155.2(5) . 2_755
C5 O35 Ti15 130.7(7) . .
P O36 Ti20 146.6(6) . 2_665
Ti18 O37 Ti19 141.5(5) . 2_665
C76 O38 Ti14 143.9(11) . .
P O39 Ti18 135.8(5) . .
C90 O40 Ti12 144.5(12) . .
C44 O41 Ti20 129.4(10) . .
C44 O41 Ti18 129.4(10) . .
Ti20 O41 Ti18 101.1(3) . .
C24 O42 Ti15 143.5(9) . .
C21 O43 Ti13 147.4(14) . .
C15 O46 Ti17 168.7(16) . .
C31 O49 Ti20 126.9(6) . .
C41 O53 Ti18 151.4(18) . .
C50 O54 Ti20 128.3(14) . .
C50 O54 Ti19 129.3(14) . .
Ti20 O54 Ti19 102.4(4) . .
Ti19 O55 C40 134.2(12) . .
C47 O56 Ti20 170.0(15) . .
C90 C91 C105 38.4(17) . .
C90 C105 C91 55(3) . .

loop_
_geom_bond_atom_site_label_1
_geom_bond_atom_site_label_2
_geom_bond_distance
_geom_bond_site_symmetry_2
Ti9 O24 1.761(7) .
Ti9 O30 1.913(6) 2_656
Ti9 O0AA 1.958(7) .
Ti9 O7 1.973(7) .
Ti9 O6 1.983(6) .
Ti9 O4 2.087(6) .
Ti9 Ti12 3.094(3) .
Ti9 Ti11 3.118(2) .
Ti10 O20 1.777(7) .
Ti10 O8 1.863(6) 2_755
Ti10 O12 1.977(6) .
Ti10 O5 1.994(7) .
Ti10 O14 2.028(7) .
Ti10 O15 2.179(7) .
Ti10 Ti16 3.140(3) .
Ti11 O13 1.781(6) .
Ti11 O3 1.856(6) 2_656
Ti11 O17 1.956(7) .
Ti11 O6 1.979(6) .
Ti11 O7 2.034(7) .
Ti11 O16 2.151(6) .
Ti12 O3 1.766(6) .
Ti12 O40 1.794(7) .
Ti12 O6 1.902(6) .
Ti12 O9 1.972(6) .
Ti12 O0AA 2.032(7) .
Ti13 O27 1.765(6) 2_866
Ti13 O43 1.794(6) .
Ti13 O1AA 1.899(6) .
Ti13 O18 1.954(7) .
Ti13 O19 2.034(7) .
Ti13 Ti17 3.092(3) .
Ti13 Ti15 3.368(2) 2_866
Ti14 O8 1.745(6) .
Ti14 O38 1.797(8) .
Ti14 O5 1.891(7) .
Ti14 O23 1.959(7) .
Ti14 O10 2.036(7) .
Ti14 Ti16 3.095(3) .
Ti15 O42 1.777(7) .
Ti15 O27 1.857(7) .
Ti15 O31 1.951(8) .
Ti15 O1AA 2.010(5) .
Ti15 O22 2.018(8) .
Ti15 O35 2.113(7) .
Ti15 Ti17 3.143(3) .
Ti15 Ti13 3.368(2) 2_866
Ti16 O28 1.771(7) .
Ti16 O34 1.913(6) 2_755
Ti16 O10 1.962(7) .
Ti16 O14 1.972(8) .
Ti16 O5 1.994(6) .
Ti16 O21 2.076(6) .
Ti17 O46 1.763(8) .
Ti17 O26 1.947(8) 2_866
Ti17 O19 1.951(7) .
Ti17 O1AA 1.973(6) .
Ti17 O22 1.980(7) .
Ti17 O11A 2.129(7) .
Ti18 O37 1.770(8) .
Ti18 O53 1.783(8) .
Ti18 O25 1.895(8) .
Ti18 O39 1.963(9) .
Ti18 O41 2.038(9) .
Ti18 Ti20 3.081(3) .
Ti19 O55 1.764(9) .
Ti19 O37 1.849(7) 2_665
Ti19 O32 1.951(9) .
Ti19 O25 2.015(8) .
Ti19 O54 2.054(10) .
Ti19 O33 2.143(7) .
Ti19 Ti20 3.137(3) .
Ti20 O56 1.767(9) .
Ti20 O36 1.937(8) 2_665
Ti20 O41 1.951(9) .
Ti20 O25 1.964(8) .
Ti20 O54 1.970(9) .
Ti20 O49 2.108(8) .
Cu5 N2 2.026(9) .
Cu5 Cu8 2.602(2) .
Cu5 I3 2.6373(18) .
Cu5 Cu6 2.6447(19) .
Cu5 I2 2.6618(15) .
Cu5 Cu7 2.7249(19) .
Cu5 I1 2.7685(17) .
Cu6 N1 2.037(8) .
Cu6 Cu7 2.6297(19) .
Cu6 I3 2.6518(15) .
Cu6 I4 2.6807(18) .
Cu6 I2 2.7028(16) .
Cu6 Cu8 2.7399(19) .
Cu7 N4 2.027(8) .
Cu7 Cu8 2.5901(19) .
Cu7 I4 2.6486(16) .
Cu7 I1 2.6583(16) .
Cu7 I3 2.7454(18) .
Cu8 N3 2.016(8) .
Cu8 I1 2.6430(15) .
Cu8 I4 2.7038(16) .
Cu8 I2 2.7339(17) .
P O39 1.506(9) .
P O32 1.510(9) .
P O36 1.534(8) .
P C32 1.804(10) .
P21 O9 1.521(7) .
P21 O17 1.526(7) .
P21 O30 1.527(7) .
P21 C104 1.797(9) .
P22 O26 1.513(8) .
P22 O18 1.516(7) .
P22 O31 1.518(7) .
P22 C6 1.786(11) .
P23 O12 1.513(7) .
P23 O34 1.520(7) .
P23 O23 1.525(7) .
P23 C58 1.805(9) .
C1 N3 1.318(14) .
C1 C2 1.370(17) .
C2 N8 1.339(16) .
C3 N8 1.346(13) .
C3 C4 1.361(13) .
C3 C5 1.509(14) .
C3BA C53 1.360(16) .
C3BA N7 1.373(14) .
C4 N3 1.344(12) .
C5 O35 1.229(11) .
C5 O11A 1.273(12) .
C6 C7 1.35(2) .
C6 C11 1.38(2) .
C7 C8 1.37(2) .
C8 C9 1.31(3) .
C9 C10 1.29(3) .
C10 C11 1.46(3) .
C12 C14 1.47(2) .
C12 O22 1.471(13) .
C12 C13 1.51(2) .
C15 C16 1.29(6) .
C15 C17 1.40(6) .
C15 O46 1.511(10) .
C16 C17 2.00(7) .
C18 C19 1.39(2) .
C18 O19 1.433(12) .
C18 C20 1.498(19) .
C21 C22 1.33(3) .
C21 O43 1.402(19) .
C21 C23 1.50(4) .
C24 C26 1.41(2) .
C24 C25 1.42(3) .
C24 O42 1.426(16) .
C27 N1 1.331(12) .
C27 C28 1.385(14) .
C28 N6 1.307(15) .
C28 C31 1.524(14) .
C29 N6 1.341(18) .
C29 C30 1.361(18) .
C30 N1 1.313(15) .
C31 O33 1.245(13) .
C31 O49 1.263(13) .
C32 C33 1.3900 .
C32 C37 1.3900 .
C33 C34 1.3900 .
C34 C35 1.3900 .
C35 C36 1.3900 .
C36 C37 1.3900 .
C38 C39 1.45(8) .
C38 C40 1.48(2) .
C39 C40 1.65(6) .
C40 O55 1.79(4) .
C41 C43 1.27(4) .
C41 C42 1.28(4) .
C41 O53 1.37(2) .
C44 C45 1.41(3) .
C44 O41 1.418(15) .
C44 C46 1.477(18) .
C47 C49 1.27(4) .
C47 C48 1.29(3) .
C47 O56 1.38(2) .
C50 C51 1.28(4) .
C50 O54 1.42(2) .
C50 C52 1.45(3) .
C53 N4 1.315(14) .
C55 N4 1.339(12) .
C55 C56 1.395(13) .
C56 N7 1.303(13) .
C56 C57 1.505(13) .
C57 O15 1.238(12) .
C57 O21 1.268(11) .
C58 C63 1.333(16) .
C58 C59 1.346(16) .
C59 C60 1.410(17) .
C60 C61 1.34(2) .
C61 C62 1.32(2) .
C62 C63 1.390(19) .
C64 O20 1.407(13) .
C64 C66 1.42(2) .
C64 C65 1.43(2) .
C67 C69 1.322(19) .
C67 C68 1.454(17) .
C67 O14 1.456(13) .
C70 C72 1.33(3) .
C70 C71 1.442(18) .
C70 O28 1.446(19) .
C73 C75 1.32(3) .
C73 C74 1.44(3) .
C73 O10 1.450(17) .
C76 C77 1.34(3) .
C76 O38 1.392(17) .
C76 C78 1.43(3) .
C79 C80 1.370(17) .
C79 N2 1.373(15) .
C80 N5 1.327(14) .
C81 N5 1.354(13) .
C81 C82 1.359(13) .
C81 C83 1.506(12) .
C82 N2 1.335(12) .
C83 O4 1.246(11) .
C83 O16 1.249(11) .
C84 C85 1.355(16) .
C84 C104 1.359(14) .
C85 C86 1.308(19) .
C86 C87 1.34(2) .
C87 C88 1.413(19) .
C88 C104 1.376(16) .
C90 C105 1.25(5) .
C90 O40 1.40(2) .
C90 C91 1.65(4) .
C92 C94 1.40(2) .
C92 O0AA 1.432(13) .
C92 C93 1.467(18) .
C95 C96 1.29(3) .
C95 O24 1.435(16) .
C95 C97 1.47(3) .
C98 C100 1.38(2) .
C98 O7 1.424(13) .
C98 C99 1.456(18) .
C101 C103 1.38(3) .
C101 O13 1.442(15) .
C101 C102 1.48(3) .
O3 Ti11 1.856(6) 2_656
O8 Ti10 1.863(6) 2_755
O26 Ti17 1.947(8) 2_866
O27 Ti13 1.765(6) 2_866
O30 Ti9 1.913(6) 2_656
O34 Ti16 1.913(6) 2_755
O36 Ti20 1.937(8) 2_665
O37 Ti19 1.849(7) 2_665
C91 C105 2.00(6) .

loop_
_platon_squeeze_void_nr
_platon_squeeze_void_average_x
_platon_squeeze_void_average_y
_platon_squeeze_void_average_z
_platon_squeeze_void_volume
_platon_squeeze_void_count_electrons
1 0.000 0.500 0.000 67.9 1.2
2 0.074 0.329 0.126 28.1 0.1
3 -0.060 0.776 0.280 552.2 9.3
4 0.059 0.224 0.720 551.8 7.6
5 -0.074 0.671 0.874 28.1 -0.1
6 0.135 0.185 0.336 52.7 0.5
7 0.157 0.472 0.670 6.4 0.3
8 0.278 0.265 0.053 7.4 0.3
9 0.370 0.884 0.916 14.4 -0.1
10 0.394 0.173 0.280 6.3 -0.1
11 0.630 0.116 0.084 14.5 0.3
12 0.611 0.826 0.720 6.9 0.1
13 0.867 0.815 0.664 52.0 0.4
14 0.722 0.735 0.947 7.4 0.4
15 0.843 0.528 0.330 5.9 0.1
